data_7128976
loop_
_publ_author_name
'Bhat, Aabid'
'Tucker, Nathan'
'Lin, Jian-Bin'
'Grover, Huck'

_publ_section_title
;
 Stereoselective copper-catalyzed heteroarene C-H
 functionalization/Michael-type annulation cascade with \a-diazocarbonyls.
;
_journal_issue 81
_journal_name_full 'Chemical communications (Cambridge, England)'
_journal_page_first 10556
_journal_page_last 10559
_journal_paper_doi 10.1039/d1cc04590c
_journal_volume 57
_journal_year 2021
_chemical_formula_moiety 'C25 H25 N O5'
_chemical_formula_sum 'C25 H25 N O5'
_chemical_formula_weight 419.46
_space_group_crystal_system triclinic
_space_group_IT_number 2
_space_group_name_Hall '-P 1'
_space_group_name_H-M_alt 'P -1'
_atom_sites_solution_hydrogens geom
_atom_sites_solution_primary dual
_audit_creation_date 2020-10-07
_audit_creation_method
;
Olex2 1.3
(compiled 2020.07.31 svn.rc2a77460 for OlexSys, GUI svn.r6145)
;
_audit_update_record
;
2021-08-04 deposited with the CCDC.	2021-09-20 downloaded from the CCDC.
;
_cell_angle_alpha 70.812(4)
_cell_angle_beta 83.459(4)
_cell_angle_gamma 69.525(4)
_cell_formula_units_Z 2
_cell_length_a 9.2549(5)
_cell_length_b 10.9358(4)
_cell_length_c 11.8353(5)
_cell_measurement_reflns_used 6326
_cell_measurement_temperature 100(2)
_cell_measurement_theta_max 76.8320
_cell_measurement_theta_min 3.9350
_cell_volume 1059.83(9)
_computing_cell_refinement 'CrysAlisPro 1.171.40.84a (Rigaku OD, 2020)'
_computing_data_collection 'CrysAlisPro 1.171.40.84a (Rigaku OD, 2020)'
_computing_data_reduction 'CrysAlisPro 1.171.40.84a (Rigaku OD, 2020)'
_computing_molecular_graphics 'Olex2 1.3 (Dolomanov et al., 2009)'
_computing_publication_material 'Olex2 1.3 (Dolomanov et al., 2009)'
_computing_structure_refinement 'SHELXL 2018/3 (Sheldrick, 2015)'
_computing_structure_solution 'SHELXT  (Sheldrick, 2015)'
_diffrn_ambient_environment N~2~
_diffrn_ambient_temperature 100(2)
_diffrn_detector 'Hybrid Pixel Array Detector'
_diffrn_detector_area_resol_mean 10.0000
_diffrn_detector_type HyPix
_diffrn_measured_fraction_theta_full 1.000
_diffrn_measured_fraction_theta_max 0.980
_diffrn_measurement_details
;
List of Runs (angles in degrees, time in seconds):

  # Type    Start    End  Width  t~exp~   \w     \q     \k     \f   Frames
#--------------------------------------------------------------------------
  1  \w     29.00 120.00   0.50    0.08    --   47.95  67.00 -62.00  182
  2  \w     85.00 178.00   0.50    0.32    --  107.75  77.00  60.00  186
  3  \w     87.00 177.00   0.50    0.32    --  107.75  77.00  30.00  180
  4  \w     96.00 121.00   0.50    0.32    --  107.75  30.00  30.00   50
  5  \w    132.00 173.00   0.50    0.32    --  107.75  15.00 -30.00   82
  6  \w     89.00 178.00   0.50    0.32    --  107.75  67.00 -62.00  178
  7  \w     94.00 178.00   0.50    0.32    --  107.75  15.00-120.00  168
  8  \w     95.00 178.00   0.50    0.32    --  107.75  45.00-180.00  166
  9  \w     93.00 149.00   0.50    0.32    --  107.75  61.00-150.00  112
 10  \w     36.00  66.00   0.50    0.32    --  107.75 -94.00  90.00   60
 11  \w     35.00 112.00   0.50    0.32    --  107.75-125.00 150.00  154
 12  \w     39.00  77.00   0.50    0.32    --  107.75-125.00  60.00   76
 13  \w     78.00 106.00   0.50    0.32    --  107.75 -94.00   0.00   56
 14  \w     34.00  96.00   0.50    0.08    --   47.95-125.00   0.00  124
 15  \w     35.00  66.00   0.50    0.32    --  107.75 -94.00   0.00   62
 16  \w     36.00 106.00   0.50    0.32    --  107.75 -94.00 -60.00  140
 17  \w     82.00 107.00   0.50    0.32    --  107.75-104.00 -82.80   50
 18  \w     44.00  69.00   0.50    0.32    --  107.75-104.00 -82.80   50
 19  \w     66.00 105.00   0.50    0.32    --  107.75 -94.00-150.00   78
 20  \w     34.00  96.00   0.50    0.08    --   47.95-125.00-180.00  124
 21  \w     54.00 106.00   0.50    0.32    --  107.75 -94.00-180.00  104
 22  \w     58.00 104.00   0.50    0.32    --  107.75 -94.00 -30.00   92
 23  \w     80.00 105.00   0.50    0.32    --  107.75 -94.00  30.00   50
 24  \w     70.00 105.00   0.50    0.32    --  107.75 -94.00  90.00   70
 25  \w     35.00 106.00   0.50    0.32    --  107.75 -94.00  60.00  142
 26  \w     49.00  97.00   0.50    0.32    --  107.75 -94.00 120.00   96
 27  \w     44.00 105.00   0.50    0.32    --  107.75 -94.00 150.00  122
 28  \w    -24.00  67.00   0.50    0.08    --   47.95 -67.00 163.00  182
 29  \w     35.00  89.00   0.50    0.32    --  107.75 -67.00 163.00  108
 30  \w     35.00  60.00   0.50    0.32    --  107.75 -61.00  90.00   50
 31  \w    -26.00  30.00   0.50    0.08    --   47.95 -19.00-120.00  112
 32  \w     51.00  79.00   0.50    0.32    --  107.75 -61.00 -30.00   56
 33  \w     37.00  64.00   0.50    0.32    --  107.75 -61.00 -60.00   54
 34  \w     37.00  73.00   0.50    0.32    --  107.75 -61.00-150.00   72
 35  \w     95.00 138.00   0.50    0.32    --  107.75 125.00  30.00   86
 36  \w    146.00 175.00   0.50    0.32    --  107.75 125.00  30.00   58
 37  \w     96.00 147.00   0.50    0.32    --  107.75 125.00-120.00  102
 38  \w    -67.00  25.00   0.50    0.08    --  -47.95  67.00 -62.00  184
 39  \w    -75.00 -13.00   0.50    0.32    --  -86.25  67.00 -62.00  124
 40  \w    -43.00 -14.00   0.50    0.32    --  -86.25  45.00  60.00   58
 41  \w    -43.00 -14.00   0.50    0.32    --  -86.25  45.00  90.00   58
 42  \w    -43.00 -14.00   0.50    0.32    --  -86.25  45.00 120.00   58
 43  \w   -120.00 -29.00   0.50    0.08    --  -47.95 -67.00 163.00  182
 44  \w   -159.00 -67.00   0.50    0.32    --  -86.25 -67.00 163.00  184
;
_diffrn_measurement_device 'four-circle diffractometer'
_diffrn_measurement_device_type 'XtaLAB Synergy, Dualflex, HyPix'
_diffrn_measurement_method '\w scans'
_diffrn_orient_matrix_type 'CrysAlisPro convention (1999,Acta A55,543-557)'
_diffrn_orient_matrix_UB_11 -0.1523264000
_diffrn_orient_matrix_UB_12 0.0450444000
_diffrn_orient_matrix_UB_13 -0.0671253000
_diffrn_orient_matrix_UB_21 0.0321439000
_diffrn_orient_matrix_UB_22 0.1300647000
_diffrn_orient_matrix_UB_23 -0.0817275000
_diffrn_orient_matrix_UB_31 0.0856460000
_diffrn_orient_matrix_UB_32 -0.0779446000
_diffrn_orient_matrix_UB_33 -0.0883746000
_diffrn_radiation_monochromator mirror
_diffrn_radiation_probe x-ray
_diffrn_radiation_type 'Cu K\a'
_diffrn_radiation_wavelength 1.54184
_diffrn_reflns_av_R_equivalents 0.0522
_diffrn_reflns_av_unetI/netI 0.0483
_diffrn_reflns_Laue_measured_fraction_full 1.000
_diffrn_reflns_Laue_measured_fraction_max 0.980
_diffrn_reflns_limit_h_max 11
_diffrn_reflns_limit_h_min -11
_diffrn_reflns_limit_k_max 13
_diffrn_reflns_limit_k_min -13
_diffrn_reflns_limit_l_max 14
_diffrn_reflns_limit_l_min -14
_diffrn_reflns_number 17518
_diffrn_reflns_point_group_measured_fraction_full 1.000
_diffrn_reflns_point_group_measured_fraction_max 0.980
_diffrn_reflns_theta_full 67.684
_diffrn_reflns_theta_max 77.352
_diffrn_reflns_theta_min 3.955
_diffrn_source 'micro-focus sealed X-ray tube'
_diffrn_source_type 'PhotonJet (Cu) X-ray Source'
_exptl_absorpt_coefficient_mu 0.747
_exptl_absorpt_correction_T_max 1.00000
_exptl_absorpt_correction_T_min 0.73538
_exptl_absorpt_correction_type multi-scan
_exptl_absorpt_process_details
;
CrysAlisPro 1.171.40.84a (Rigaku Oxford Diffraction, 2020)
Empirical absorption correction using spherical harmonics,
implemented in SCALE3 ABSPACK scaling algorithm.
;
_exptl_crystal_colour colourless
_exptl_crystal_colour_primary colourless
_exptl_crystal_density_diffrn 1.314
_exptl_crystal_description irregular
_exptl_crystal_F_000 444
_exptl_crystal_size_max 0.264
_exptl_crystal_size_mid 0.147
_exptl_crystal_size_min 0.1
_refine_diff_density_max 0.247
_refine_diff_density_min -0.232
_refine_diff_density_rms 0.044
_refine_ls_extinction_coef 0.0013(5)
_refine_ls_extinction_expression Fc^*^=kFc[1+0.001xFc^2^\l^3^/sin(2\q)]^-1/4^
_refine_ls_extinction_method 'SHELXL-2018/3 (Sheldrick 2018)'
_refine_ls_goodness_of_fit_ref 1.074
_refine_ls_hydrogen_treatment constr
_refine_ls_matrix_type full
_refine_ls_number_parameters 285
_refine_ls_number_reflns 4403
_refine_ls_number_restraints 0
_refine_ls_restrained_S_all 1.074
_refine_ls_R_factor_all 0.0504
_refine_ls_R_factor_gt 0.0436
_refine_ls_shift/su_max 0.000
_refine_ls_shift/su_mean 0.000
_refine_ls_structure_factor_coef Fsqd
_refine_ls_weighting_details 'w=1/[\s^2^(Fo^2^)+(0.0510P)^2^+0.3185P] where P=(Fo^2^+2Fc^2^)/3'
_refine_ls_weighting_scheme calc
_refine_ls_wR_factor_gt 0.1161
_refine_ls_wR_factor_ref 0.1217
_reflns_Friedel_coverage 0.000
_reflns_number_gt 3765
_reflns_number_total 4403
_reflns_threshold_expression 'I > 2\s(I)'
_cod_data_source_file d1cc04590c2.cif
_cod_data_source_block nt-c-118-b-2
_cod_depositor_comments 'Adding full bibliography for 7128973--7128976.cif.'
_cod_original_cell_volume 1059.84(9)
_cod_database_code 7128976
_shelx_shelxl_version_number 2018/3
_shelx_space_group_comment
;
The symmetry employed for this shelxl refinement is uniquely defined
by the following loop, which should always be used as a source of
symmetry information in preference to the above space-group names.
They are only intended as comments.
;
_shelx_estimated_absorpt_t_max 0.929
_shelx_estimated_absorpt_t_min 0.827
_reflns_odcompleteness_completeness 99.63
_reflns_odcompleteness_iscentric 1
_reflns_odcompleteness_theta 74.33
_olex2_refinement_description
;
1. Fixed Uiso
 At 1.2 times of:
  All C(H) groups, All C(H,H) groups
 At 1.5 times of:
  All C(H,H,H) groups
2.a Secondary CH2 refined with riding coordinates:
 C12(H12A,H12B), C16(H16A,H16B)
2.b Aromatic/amide H refined with riding coordinates:
 C1(H1), C7(H7), C9(H9), C10(H10), C19(H19), C20(H20), C21(H21), C22(H22),
 C23(H23)
2.c Idealised Me refined as rotating group:
 C14(H14A,H14B,H14C), C17(H17A,H17B,H17C), C24(H24A,H24B,H24C), C25(H25A,H25B,
 H25C)
;
_olex2_submission_special_instructions 'No special instructions were received'
_oxdiff_exptl_absorpt_empirical_details
;
Empirical correction (ABSPACK) includes:
- Absorption correction using spherical harmonics
- Frame scaling
;
_oxdiff_exptl_absorpt_empirical_full_max 1.646
_oxdiff_exptl_absorpt_empirical_full_min 0.736

loop_
_space_group_symop_operation_xyz
'x, y, z'
'-x, -y, -z'

loop_
_atom_site_label
_atom_site_type_symbol
_atom_site_fract_x
_atom_site_fract_y
_atom_site_fract_z
_atom_site_U_iso_or_equiv
_atom_site_adp_type
_atom_site_occupancy
_atom_site_site_symmetry_order
_atom_site_calc_flag
_atom_site_refinement_flags_posn
_atom_site_refinement_flags_adp
_atom_site_refinement_flags_occupancy
_atom_site_disorder_assembly
_atom_site_disorder_group
O1 O 0.49807(13) 0.66141(12) 0.64363(9) 0.0358(3) Uani 1 1 d . . . . .
O2 O 0.32741(13) 0.58349(11) 0.77002(9) 0.0329(3) Uani 1 1 d . . . . .
O3 O 0.19222(12) 0.47576(11) 0.45546(9) 0.0317(2) Uani 1 1 d . . . . .
O4 O 0.14090(12) 0.56005(10) 0.25882(9) 0.0300(2) Uani 1 1 d . . . . .
O5 O 0.70979(12) 0.89425(12) -0.17063(9) 0.0336(3) Uani 1 1 d . . . . .
N1 N 0.44841(13) 0.72200(12) 0.26753(10) 0.0246(3) Uani 1 1 d . . . . .
C1 C 0.45517(16) 0.69229(14) 0.39214(12) 0.0256(3) Uani 1 1 d . . . . .
H1 H 0.541677 0.682274 0.434808 0.031 Uiso 1 1 calc R U . . .
C2 C 0.32117(16) 0.68021(14) 0.44169(12) 0.0252(3) Uani 1 1 d . . . . .
C3 C 0.21024(15) 0.70075(14) 0.34368(12) 0.0241(3) Uani 1 1 d . . . . .
C4 C 0.30371(15) 0.73797(14) 0.23208(12) 0.0236(3) Uani 1 1 d . . . . .
C5 C 0.29065(16) 0.78679(14) 0.11074(12) 0.0239(3) Uani 1 1 d . . . . .
C6 C 0.43711(16) 0.80282(14) 0.06721(12) 0.0240(3) Uani 1 1 d . . . . .
C7 C 0.49230(16) 0.84842(14) -0.04922(12) 0.0257(3) Uani 1 1 d . . . . .
H7 H 0.429235 0.876008 -0.117157 0.031 Uiso 1 1 calc R U . . .
C8 C 0.64130(17) 0.85185(15) -0.06173(13) 0.0275(3) Uani 1 1 d . . . . .
C9 C 0.73549(17) 0.81175(16) 0.03808(13) 0.0297(3) Uani 1 1 d . . . . .
H9 H 0.837218 0.815706 0.026001 0.036 Uiso 1 1 calc R U . . .
C10 C 0.68360(16) 0.76666(15) 0.15353(13) 0.0286(3) Uani 1 1 d . . . . .
H10 H 0.747512 0.739382 0.220911 0.034 Uiso 1 1 calc R U . . .
C11 C 0.53336(16) 0.76300(14) 0.16666(12) 0.0243(3) Uani 1 1 d . . . . .
C12 C 0.27022(17) 0.65098(16) 0.56894(12) 0.0295(3) Uani 1 1 d . . . . .
H12A H 0.243151 0.566106 0.591448 0.035 Uiso 1 1 calc R U . . .
H12B H 0.174510 0.726644 0.573906 0.035 Uiso 1 1 calc R U . . .
C13 C 0.38089(17) 0.63369(14) 0.66079(12) 0.0272(3) Uani 1 1 d . . . . .
C14 C 0.4238(2) 0.55695(17) 0.86856(13) 0.0371(4) Uani 1 1 d . . . . .
H14A H 0.528442 0.498714 0.856592 0.056 Uiso 1 1 calc R U . . .
H14B H 0.381724 0.510035 0.943318 0.056 Uiso 1 1 calc R U . . .
H14C H 0.426752 0.644022 0.872829 0.056 Uiso 1 1 calc R U . . .
C15 C 0.18284(15) 0.56474(14) 0.36068(12) 0.0252(3) Uani 1 1 d . . . . .
C16 C 0.1073(2) 0.43663(17) 0.26804(14) 0.0350(3) Uani 1 1 d . . . . .
H16A H 0.018471 0.430137 0.322041 0.042 Uiso 1 1 calc R U . . .
H16B H 0.197580 0.354010 0.300675 0.042 Uiso 1 1 calc R U . . .
C17 C 0.0703(2) 0.44619(19) 0.14487(16) 0.0426(4) Uani 1 1 d . . . . .
H17A H 0.159985 0.449999 0.092835 0.064 Uiso 1 1 calc R U . . .
H17B H -0.017681 0.529393 0.112817 0.064 Uiso 1 1 calc R U . . .
H17C H 0.044524 0.365420 0.148343 0.064 Uiso 1 1 calc R U . . .
C18 C 0.05363(15) 0.81196(14) 0.34730(11) 0.0246(3) Uani 1 1 d . . . . .
C19 C -0.07013(16) 0.77680(15) 0.41041(12) 0.0272(3) Uani 1 1 d . . . . .
H19 H -0.060052 0.682884 0.447639 0.033 Uiso 1 1 calc R U . . .
C20 C -0.20845(17) 0.87862(17) 0.41917(13) 0.0323(3) Uani 1 1 d . . . . .
H20 H -0.292192 0.853717 0.462431 0.039 Uiso 1 1 calc R U . . .
C21 C -0.22483(18) 1.01532(17) 0.36554(14) 0.0348(3) Uani 1 1 d . . . . .
H21 H -0.319179 1.084551 0.372117 0.042 Uiso 1 1 calc R U . . .
C22 C -0.10191(19) 1.05111(16) 0.30162(13) 0.0330(3) Uani 1 1 d . . . . .
H22 H -0.112669 1.145134 0.264174 0.040 Uiso 1 1 calc R U . . .
C23 C 0.03662(17) 0.94974(15) 0.29237(12) 0.0287(3) Uani 1 1 d . . . . .
H23 H 0.119836 0.974848 0.248337 0.034 Uiso 1 1 calc R U . . .
C24 C 0.15468(16) 0.81953(16) 0.03570(12) 0.0289(3) Uani 1 1 d . . . . .
H24A H 0.147143 0.901914 -0.032620 0.043 Uiso 1 1 calc R U . . .
H24B H 0.060534 0.835965 0.083813 0.043 Uiso 1 1 calc R U . . .
H24C H 0.167142 0.742189 0.006673 0.043 Uiso 1 1 calc R U . . .
C25 C 0.62050(19) 0.93459(18) -0.27471(13) 0.0348(3) Uani 1 1 d . . . . .
H25A H 0.680738 0.963125 -0.345929 0.052 Uiso 1 1 calc R U . . .
H25B H 0.526570 1.011420 -0.272545 0.052 Uiso 1 1 calc R U . . .
H25C H 0.592543 0.857083 -0.277513 0.052 Uiso 1 1 calc R U . . .

loop_
_atom_site_aniso_label
_atom_site_aniso_U_11
_atom_site_aniso_U_22
_atom_site_aniso_U_33
_atom_site_aniso_U_23
_atom_site_aniso_U_13
_atom_site_aniso_U_12
O1 0.0285(5) 0.0512(7) 0.0300(5) -0.0122(5) 0.0004(4) -0.0165(5)
O2 0.0371(6) 0.0386(6) 0.0207(5) -0.0047(4) -0.0017(4) -0.0136(5)
O3 0.0323(6) 0.0329(5) 0.0279(5) -0.0024(4) 0.0004(4) -0.0150(4)
O4 0.0334(6) 0.0328(5) 0.0266(5) -0.0074(4) -0.0001(4) -0.0161(4)
O5 0.0314(6) 0.0455(6) 0.0262(5) -0.0092(4) 0.0095(4) -0.0203(5)
N1 0.0209(6) 0.0305(6) 0.0219(6) -0.0056(4) 0.0016(4) -0.0106(5)
C1 0.0241(7) 0.0294(7) 0.0219(6) -0.0058(5) -0.0010(5) -0.0090(5)
C2 0.0241(7) 0.0274(7) 0.0221(6) -0.0047(5) -0.0006(5) -0.0089(5)
C3 0.0218(6) 0.0292(7) 0.0209(6) -0.0056(5) 0.0018(5) -0.0104(5)
C4 0.0191(6) 0.0265(6) 0.0238(6) -0.0064(5) 0.0020(5) -0.0079(5)
C5 0.0222(6) 0.0263(6) 0.0221(6) -0.0063(5) 0.0026(5) -0.0088(5)
C6 0.0226(6) 0.0256(6) 0.0243(6) -0.0076(5) 0.0027(5) -0.0095(5)
C7 0.0250(7) 0.0282(7) 0.0242(6) -0.0080(5) 0.0037(5) -0.0106(5)
C8 0.0283(7) 0.0295(7) 0.0259(7) -0.0090(5) 0.0092(5) -0.0134(6)
C9 0.0221(7) 0.0365(8) 0.0323(7) -0.0112(6) 0.0054(6) -0.0132(6)
C10 0.0237(7) 0.0338(7) 0.0283(7) -0.0088(6) 0.0015(5) -0.0108(6)
C11 0.0218(6) 0.0263(6) 0.0246(6) -0.0067(5) 0.0035(5) -0.0098(5)
C12 0.0273(7) 0.0391(8) 0.0217(7) -0.0070(6) 0.0013(5) -0.0133(6)
C13 0.0288(7) 0.0261(7) 0.0226(6) -0.0059(5) -0.0003(5) -0.0058(6)
C14 0.0446(9) 0.0400(8) 0.0227(7) -0.0070(6) -0.0061(6) -0.0100(7)
C15 0.0190(6) 0.0309(7) 0.0239(6) -0.0071(5) 0.0029(5) -0.0082(5)
C16 0.0386(8) 0.0345(8) 0.0363(8) -0.0105(6) 0.0026(6) -0.0187(7)
C17 0.0525(10) 0.0419(9) 0.0409(9) -0.0176(7) -0.0002(8) -0.0201(8)
C18 0.0221(6) 0.0319(7) 0.0197(6) -0.0073(5) 0.0004(5) -0.0097(5)
C19 0.0246(7) 0.0318(7) 0.0248(6) -0.0069(5) 0.0025(5) -0.0112(6)
C20 0.0241(7) 0.0420(8) 0.0314(7) -0.0130(6) 0.0057(6) -0.0120(6)
C21 0.0276(7) 0.0387(8) 0.0347(8) -0.0144(6) 0.0016(6) -0.0048(6)
C22 0.0353(8) 0.0300(7) 0.0299(7) -0.0080(6) 0.0017(6) -0.0082(6)
C23 0.0283(7) 0.0328(7) 0.0246(7) -0.0073(6) 0.0040(5) -0.0121(6)
C24 0.0236(7) 0.0382(8) 0.0241(7) -0.0074(6) 0.0013(5) -0.0117(6)
C25 0.0373(8) 0.0441(9) 0.0264(7) -0.0105(6) 0.0082(6) -0.0205(7)

loop_
_atom_type_symbol
_atom_type_description
_atom_type_scat_dispersion_real
_atom_type_scat_dispersion_imag
_atom_type_scat_source
C C 0.0181 0.0091 'International Tables Vol C Tables 4.2.6.8 and 6.1.1.4'
H H 0.0000 0.0000 'International Tables Vol C Tables 4.2.6.8 and 6.1.1.4'
N N 0.0311 0.0180 'International Tables Vol C Tables 4.2.6.8 and 6.1.1.4'
O O 0.0492 0.0322 'International Tables Vol C Tables 4.2.6.8 and 6.1.1.4'

loop_
_geom_angle_atom_site_label_1
_geom_angle_atom_site_label_2
_geom_angle_atom_site_label_3
_geom_angle
_geom_angle_site_symmetry_1
_geom_angle_site_symmetry_3
_geom_angle_publ_flag
C13 O2 C14 115.69(12) . . ?
C15 O4 C16 115.00(11) . . ?
C8 O5 C25 117.02(12) . . ?
C4 N1 C1 111.14(11) . . ?
C4 N1 C11 108.88(11) . . ?
C11 N1 C1 138.82(12) . . ?
N1 C1 H1 125.1 . . ?
C2 C1 N1 109.77(12) . . ?
C2 C1 H1 125.1 . . ?
C1 C2 C3 109.81(11) . . ?
C1 C2 C12 130.59(13) . . ?
C12 C2 C3 119.60(12) . . ?
C4 C3 C2 100.96(11) . . ?
C4 C3 C15 111.28(11) . . ?
C4 C3 C18 114.16(11) . . ?
C15 C3 C2 109.61(11) . . ?
C18 C3 C2 111.89(11) . . ?
C18 C3 C15 108.74(11) . . ?
N1 C4 C3 107.86(11) . . ?
C5 C4 N1 110.80(12) . . ?
C5 C4 C3 141.26(13) . . ?
C4 C5 C6 105.59(12) . . ?
C4 C5 C24 128.36(12) . . ?
C6 C5 C24 126.05(12) . . ?
C7 C6 C5 131.79(13) . . ?
C7 C6 C11 119.81(13) . . ?
C11 C6 C5 108.41(11) . . ?
C6 C7 H7 121.1 . . ?
C8 C7 C6 117.87(13) . . ?
C8 C7 H7 121.1 . . ?
O5 C8 C7 123.85(14) . . ?
O5 C8 C9 114.56(13) . . ?
C7 C8 C9 121.59(13) . . ?
C8 C9 H9 119.2 . . ?
C10 C9 C8 121.57(13) . . ?
C10 C9 H9 119.2 . . ?
C9 C10 H10 121.5 . . ?
C9 C10 C11 117.08(13) . . ?
C11 C10 H10 121.5 . . ?
N1 C11 C6 106.32(12) . . ?
N1 C11 C10 131.58(13) . . ?
C10 C11 C6 122.09(12) . . ?
C2 C12 H12A 107.9 . . ?
C2 C12 H12B 107.9 . . ?
C2 C12 C13 117.76(12) . . ?
H12A C12 H12B 107.2 . . ?
C13 C12 H12A 107.9 . . ?
C13 C12 H12B 107.9 . . ?
O1 C13 O2 123.49(14) . . ?
O1 C13 C12 127.58(13) . . ?
O2 C13 C12 108.91(12) . . ?
O2 C14 H14A 109.5 . . ?
O2 C14 H14B 109.5 . . ?
O2 C14 H14C 109.5 . . ?
H14A C14 H14B 109.5 . . ?
H14A C14 H14C 109.5 . . ?
H14B C14 H14C 109.5 . . ?
O3 C15 O4 124.11(13) . . ?
O3 C15 C3 124.33(13) . . ?
O4 C15 C3 111.50(11) . . ?
O4 C16 H16A 110.2 . . ?
O4 C16 H16B 110.2 . . ?
O4 C16 C17 107.47(13) . . ?
H16A C16 H16B 108.5 . . ?
C17 C16 H16A 110.2 . . ?
C17 C16 H16B 110.2 . . ?
C16 C17 H17A 109.5 . . ?
C16 C17 H17B 109.5 . . ?
C16 C17 H17C 109.5 . . ?
H17A C17 H17B 109.5 . . ?
H17A C17 H17C 109.5 . . ?
H17B C17 H17C 109.5 . . ?
C19 C18 C3 120.74(12) . . ?
C23 C18 C3 120.01(12) . . ?
C23 C18 C19 119.16(13) . . ?
C18 C19 H19 119.8 . . ?
C20 C19 C18 120.32(14) . . ?
C20 C19 H19 119.8 . . ?
C19 C20 H20 119.8 . . ?
C21 C20 C19 120.49(14) . . ?
C21 C20 H20 119.8 . . ?
C20 C21 H21 120.3 . . ?
C20 C21 C22 119.46(14) . . ?
C22 C21 H21 120.3 . . ?
C21 C22 H22 119.8 . . ?
C23 C22 C21 120.31(14) . . ?
C23 C22 H22 119.8 . . ?
C18 C23 C22 120.24(13) . . ?
C18 C23 H23 119.9 . . ?
C22 C23 H23 119.9 . . ?
C5 C24 H24A 109.5 . . ?
C5 C24 H24B 109.5 . . ?
C5 C24 H24C 109.5 . . ?
H24A C24 H24B 109.5 . . ?
H24A C24 H24C 109.5 . . ?
H24B C24 H24C 109.5 . . ?
O5 C25 H25A 109.5 . . ?
O5 C25 H25B 109.5 . . ?
O5 C25 H25C 109.5 . . ?
H25A C25 H25B 109.5 . . ?
H25A C25 H25C 109.5 . . ?
H25B C25 H25C 109.5 . . ?

loop_
_geom_bond_atom_site_label_1
_geom_bond_atom_site_label_2
_geom_bond_distance
_geom_bond_site_symmetry_2
_geom_bond_publ_flag
O1 C13 1.2036(19) . ?
O2 C13 1.3399(17) . ?
O2 C14 1.4398(18) . ?
O3 C15 1.2076(17) . ?
O4 C15 1.3296(17) . ?
O4 C16 1.4560(18) . ?
O5 C8 1.3801(16) . ?
O5 C25 1.419(2) . ?
N1 C1 1.4058(17) . ?
N1 C4 1.3843(18) . ?
N1 C11 1.3876(17) . ?
C1 H1 0.9500 . ?
C1 C2 1.3406(19) . ?
C2 C3 1.5456(19) . ?
C2 C12 1.4899(18) . ?
C3 C4 1.5137(18) . ?
C3 C15 1.540(2) . ?
C3 C18 1.5391(19) . ?
C4 C5 1.3610(19) . ?
C5 C6 1.4425(18) . ?
C5 C24 1.4936(19) . ?
C6 C7 1.4052(18) . ?
C6 C11 1.4139(19) . ?
C7 H7 0.9500 . ?
C7 C8 1.382(2) . ?
C8 C9 1.405(2) . ?
C9 H9 0.9500 . ?
C9 C10 1.384(2) . ?
C10 H10 0.9500 . ?
C10 C11 1.394(2) . ?
C12 H12A 0.9900 . ?
C12 H12B 0.9900 . ?
C12 C13 1.500(2) . ?
C14 H14A 0.9800 . ?
C14 H14B 0.9800 . ?
C14 H14C 0.9800 . ?
C16 H16A 0.9900 . ?
C16 H16B 0.9900 . ?
C16 C17 1.497(2) . ?
C17 H17A 0.9800 . ?
C17 H17B 0.9800 . ?
C17 H17C 0.9800 . ?
C18 C19 1.3936(19) . ?
C18 C23 1.390(2) . ?
C19 H19 0.9500 . ?
C19 C20 1.392(2) . ?
C20 H20 0.9500 . ?
C20 C21 1.379(2) . ?
C21 H21 0.9500 . ?
C21 C22 1.393(2) . ?
C22 H22 0.9500 . ?
C22 C23 1.392(2) . ?
C23 H23 0.9500 . ?
C24 H24A 0.9800 . ?
C24 H24B 0.9800 . ?
C24 H24C 0.9800 . ?
C25 H25A 0.9800 . ?
C25 H25B 0.9800 . ?
C25 H25C 0.9800 . ?

loop_
_geom_torsion_atom_site_label_1
_geom_torsion_atom_site_label_2
_geom_torsion_atom_site_label_3
_geom_torsion_atom_site_label_4
_geom_torsion
_geom_torsion_site_symmetry_1
_geom_torsion_site_symmetry_2
_geom_torsion_site_symmetry_3
_geom_torsion_site_symmetry_4
_geom_torsion_publ_flag
O5 C8 C9 C10 179.99(13) . . . . ?
N1 C1 C2 C3 1.06(16) . . . . ?
N1 C1 C2 C12 -179.38(14) . . . . ?
N1 C4 C5 C6 -0.15(15) . . . . ?
N1 C4 C5 C24 -179.50(13) . . . . ?
C1 N1 C4 C3 -6.57(15) . . . . ?
C1 N1 C4 C5 170.82(12) . . . . ?
C1 N1 C11 C6 -166.87(15) . . . . ?
C1 N1 C11 C10 14.3(3) . . . . ?
C1 C2 C3 C4 -4.65(15) . . . . ?
C1 C2 C3 C15 112.83(13) . . . . ?
C1 C2 C3 C18 -126.46(13) . . . . ?
C1 C2 C12 C13 1.3(2) . . . . ?
C2 C3 C4 N1 6.56(14) . . . . ?
C2 C3 C4 C5 -169.53(18) . . . . ?
C2 C3 C15 O3 26.90(18) . . . . ?
C2 C3 C15 O4 -155.85(11) . . . . ?
C2 C3 C18 C19 -94.22(15) . . . . ?
C2 C3 C18 C23 82.49(15) . . . . ?
C2 C12 C13 O1 12.7(2) . . . . ?
C2 C12 C13 O2 -168.63(12) . . . . ?
C3 C2 C12 C13 -179.19(12) . . . . ?
C3 C4 C5 C6 175.87(17) . . . . ?
C3 C4 C5 C24 -3.5(3) . . . . ?
C3 C18 C19 C20 176.13(13) . . . . ?
C3 C18 C23 C22 -176.04(13) . . . . ?
C4 N1 C1 C2 3.52(16) . . . . ?
C4 N1 C11 C6 -0.96(15) . . . . ?
C4 N1 C11 C10 -179.76(15) . . . . ?
C4 C3 C15 O3 137.72(14) . . . . ?
C4 C3 C15 O4 -45.03(15) . . . . ?
C4 C3 C18 C19 151.90(13) . . . . ?
C4 C3 C18 C23 -31.39(18) . . . . ?
C4 C5 C6 C7 179.68(14) . . . . ?
C4 C5 C6 C11 -0.46(15) . . . . ?
C5 C6 C7 C8 -179.85(14) . . . . ?
C5 C6 C11 N1 0.87(15) . . . . ?
C5 C6 C11 C10 179.81(13) . . . . ?
C6 C7 C8 O5 179.96(13) . . . . ?
C6 C7 C8 C9 -0.2(2) . . . . ?
C7 C6 C11 N1 -179.24(12) . . . . ?
C7 C6 C11 C10 -0.3(2) . . . . ?
C7 C8 C9 C10 0.2(2) . . . . ?
C8 C9 C10 C11 -0.2(2) . . . . ?
C9 C10 C11 N1 178.86(14) . . . . ?
C9 C10 C11 C6 0.2(2) . . . . ?
C11 N1 C1 C2 169.22(16) . . . . ?
C11 N1 C4 C3 -176.67(11) . . . . ?
C11 N1 C4 C5 0.71(16) . . . . ?
C11 C6 C7 C8 0.3(2) . . . . ?
C12 C2 C3 C4 175.73(12) . . . . ?
C12 C2 C3 C15 -66.79(16) . . . . ?
C12 C2 C3 C18 53.92(16) . . . . ?
C14 O2 C13 O1 -3.2(2) . . . . ?
C14 O2 C13 C12 178.15(12) . . . . ?
C15 O4 C16 C17 -177.19(13) . . . . ?
C15 C3 C4 N1 -109.70(13) . . . . ?
C15 C3 C4 C5 74.2(2) . . . . ?
C15 C3 C18 C19 26.99(17) . . . . ?
C15 C3 C18 C23 -156.29(12) . . . . ?
C16 O4 C15 O3 -0.6(2) . . . . ?
C16 O4 C15 C3 -177.89(11) . . . . ?
C18 C3 C4 N1 126.76(12) . . . . ?
C18 C3 C4 C5 -49.3(2) . . . . ?
C18 C3 C15 O3 -95.70(15) . . . . ?
C18 C3 C15 O4 81.55(13) . . . . ?
C18 C19 C20 C21 0.1(2) . . . . ?
C19 C18 C23 C22 0.7(2) . . . . ?
C19 C20 C21 C22 0.4(2) . . . . ?
C20 C21 C22 C23 -0.3(2) . . . . ?
C21 C22 C23 C18 -0.3(2) . . . . ?
C23 C18 C19 C20 -0.6(2) . . . . ?
C24 C5 C6 C7 -1.0(2) . . . . ?
C24 C5 C6 C11 178.92(13) . . . . ?
C25 O5 C8 C7 -0.8(2) . . . . ?
C25 O5 C8 C9 179.35(13) . . . . ?
